data_4020498
loop_
_publ_author_name
'Rafael Pedrosa'
'Sonia Sayalero'
'Martina Vicente'
'Bernab\'e Casado'

_publ_section_title
;
 Chiral Template Mediated Diastereoselective Intramolecular
 Diels-Alder Reaction Using Furan as a Diene.
 Toward the Synthesis of Enantiopure Trisubstituted
 Tetrahydroepoxyisoindolones
;
_journal_name_full 'Journal of Organic Chemistry'
_journal_page_first 7273
_journal_page_last 7278
_journal_paper_doi 10.1021/jo0509509
_journal_volume 70
_journal_year 2005
_chemical_absolute_configuration rm
_chemical_formula_sum 'C22 H21 N O3'
_chemical_formula_weight 347.40
_space_group_IT_number 4
_symmetry_cell_setting monoclinic
_symmetry_space_group_name_Hall 'P 2yb'
_symmetry_space_group_name_H-M 'P 1 21 1'
_cell_angle_alpha 90.00
_cell_angle_beta 98.642(6)
_cell_angle_gamma 90.00
_cell_formula_units_Z 2
_cell_length_a 5.6118(19)
_cell_length_b 16.530(6)
_cell_length_c 9.846(3)
_cell_measurement_temperature 298(2)
_cell_volume 903.0(5)
_diffrn_ambient_temperature 298(2)
_exptl_crystal_density_diffrn 1.278
_cod_depositor_comments
;
The following automatic conversions were performed:
'_symmetry_cell_setting' value 'Monoclinic' changed to 'monoclinic'
according to '/home/saulius/struct/CIF-dictionaries/cif_core.dic'
dictionary named 'cif_core.dic' version 2.4.1 from 2010-06-29.

Automatic conversion script
Id: cif_fix_enum 1527 2010-12-29 10:47:43Z saulius 
;
_cod_original_sg_symbol_H-M 'P 21'
_cod_database_code 4020498

loop_
_symmetry_equiv_pos_as_xyz
'x, y, z'
'-x, y+1/2, -z'

loop_
_atom_site_label
_atom_site_type_symbol
_atom_site_fract_x
_atom_site_fract_y
_atom_site_fract_z
_atom_site_U_iso_or_equiv
_atom_site_adp_type
_atom_site_occupancy
_atom_site_symmetry_multiplicity
_atom_site_calc_flag
_atom_site_refinement_flags
_atom_site_disorder_assembly
_atom_site_disorder_group
N1 N 0.8447(2) 0.78802(8) 0.74510(13) 0.0385(3) Uani 1 1 d . . .
O1 O 0.9073(2) 0.79862(9) 0.51917(11) 0.0566(3) Uani 1 1 d . . .
O2 O 0.7579(2) 0.96926(7) 0.76686(12) 0.0493(3) Uani 1 1 d . . .
C17 C 0.6816(3) 0.72063(10) 0.72520(15) 0.0384(3) Uani 1 1 d . . .
C10 C 1.0431(3) 0.80212(9) 0.99291(15) 0.0365(3) Uani 1 1 d . . .
O3 O 0.6907(3) 0.91501(9) 1.10314(15) 0.0683(4) Uani 1 1 d . . .
C15 C 1.0169(3) 0.81855(10) 1.13153(15) 0.0419(4) Uani 1 1 d . . .
C2 C 0.8717(3) 0.83788(10) 0.87239(15) 0.0370(3) Uani 1 1 d . . .
H2 H 0.7128 0.8459 0.9002 0.044 Uiso 1 1 calc R . .
C1 C 0.9360(3) 0.82445(10) 0.63802(15) 0.0420(4) Uani 1 1 d . . .
C19 C 0.3125(3) 0.66216(11) 0.61132(19) 0.0529(5) Uani 1 1 d . . .
H19 H 0.1755 0.6655 0.5454 0.063 Uiso 1 1 calc R . .
C20 C 0.3509(4) 0.59422(12) 0.69313(19) 0.0557(5) Uani 1 1 d . . .
H20 H 0.2395 0.5522 0.6830 0.067 Uiso 1 1 calc R . .
C14 C 1.1790(3) 0.78474(12) 1.23798(17) 0.0522(4) Uani 1 1 d . . .
H14 H 1.1584 0.7946 1.3285 0.063 Uiso 1 1 calc R . .
C13 C 1.3686(3) 0.73711(12) 1.21213(19) 0.0551(5) Uani 1 1 d . . .
H13 H 1.4766 0.7158 1.2841 0.066 Uiso 1 1 calc R . .
C11 C 1.2340(3) 0.75316(10) 0.96964(17) 0.0430(4) Uani 1 1 d . . .
H11 H 1.2540 0.7413 0.8797 0.052 Uiso 1 1 calc R . .
C4 C 1.0696(3) 0.89950(11) 0.69084(17) 0.0449(4) Uani 1 1 d . . .
H4 H 1.2436 0.8899 0.7111 0.054 Uiso 1 1 calc R . .
C7 C 0.8984(4) 1.02898(12) 0.7050(2) 0.0587(5) Uani 1 1 d . . .
H7 H 0.8007 1.0738 0.6619 0.070 Uiso 1 1 calc R . .
C21 C 0.5551(4) 0.58888(12) 0.7899(2) 0.0582(5) Uani 1 1 d . . .
H21 H 0.5812 0.5432 0.8453 0.070 Uiso 1 1 calc R . .
C16 C 0.8252(4) 0.87070(13) 1.17395(18) 0.0554(5) Uani 1 1 d . . .
H16 H 0.8077 0.8687 1.2663 0.066 Uiso 1 1 calc R . .
C22 C 0.7218(3) 0.65148(11) 0.80502(19) 0.0503(4) Uani 1 1 d . . .
H22 H 0.8610 0.6470 0.8690 0.060 Uiso 1 1 calc R . .
C12 C 1.3956(3) 0.72155(12) 1.07699(18) 0.0524(4) Uani 1 1 d . . .
H12 H 1.5231 0.6896 1.0581 0.063 Uiso 1 1 calc R . .
C3 C 0.9620(3) 0.91895(10) 0.82214(16) 0.0407(4) Uani 1 1 d . . .
C18 C 0.4759(3) 0.72545(11) 0.62645(16) 0.0453(4) Uani 1 1 d . . .
H18 H 0.4486 0.7711 0.5710 0.054 Uiso 1 1 calc R . .
C8 C 1.0842(4) 1.05572(14) 0.8274(2) 0.0736(6) Uani 1 1 d . . .
H8A H 1.0218 1.0991 0.8783 0.088 Uiso 1 1 calc R . .
H8B H 1.2330 1.0733 0.7977 0.088 Uiso 1 1 calc R . .
C5 C 1.0106(3) 0.97712(12) 0.60154(19) 0.0551(5) Uani 1 1 d . . .
H5 H 0.8833 0.9635 0.5255 0.066 Uiso 1 1 calc R . .
C9 C 1.1228(3) 0.97725(11) 0.9148(2) 0.0562(5) Uani 1 1 d . . .
H9A H 1.2900 0.9601 0.9283 0.067 Uiso 1 1 calc R . .
H9B H 1.0691 0.9836 1.0034 0.067 Uiso 1 1 calc R . .
C6 C 1.2221(5) 1.01224(19) 0.5408(3) 0.0849(8) Uani 1 1 d . . .
H6B H 1.179(5) 1.068(2) 0.493(3) 0.104(9) Uiso 1 1 d . . .
H6A H 1.357(6) 1.018(2) 0.607(3) 0.105(9) Uiso 1 1 d . . .
H6C H 1.274(6) 0.972(2) 0.466(3) 0.118(11) Uiso 1 1 d . . .

loop_
_atom_site_aniso_label
_atom_site_aniso_U_11
_atom_site_aniso_U_22
_atom_site_aniso_U_33
_atom_site_aniso_U_23
_atom_site_aniso_U_13
_atom_site_aniso_U_12
N1 0.0431(7) 0.0445(7) 0.0279(7) 0.0014(5) 0.0047(5) -0.0013(6)
O1 0.0665(8) 0.0745(8) 0.0301(7) 0.0016(6) 0.0121(5) 0.0025(7)
O2 0.0448(6) 0.0475(6) 0.0537(7) 0.0089(5) 0.0015(5) 0.0062(5)
C17 0.0423(8) 0.0448(8) 0.0285(7) -0.0040(6) 0.0070(6) 0.0019(7)
C10 0.0399(8) 0.0406(8) 0.0297(8) 0.0009(6) 0.0071(6) -0.0018(7)
O3 0.0745(8) 0.0748(9) 0.0561(8) -0.0082(7) 0.0112(7) 0.0255(8)
C15 0.0481(9) 0.0449(9) 0.0330(8) -0.0004(7) 0.0077(7) 0.0003(7)
C2 0.0383(8) 0.0442(8) 0.0288(8) -0.0005(7) 0.0063(6) 0.0006(7)
C1 0.0404(8) 0.0564(10) 0.0295(9) 0.0073(7) 0.0066(6) 0.0076(7)
C19 0.0522(10) 0.0577(11) 0.0452(10) -0.0113(8) -0.0039(8) 0.0003(9)
C20 0.0592(11) 0.0526(10) 0.0547(11) -0.0098(9) 0.0063(9) -0.0104(9)
C14 0.0632(10) 0.0647(11) 0.0286(8) 0.0024(7) 0.0063(8) -0.0005(9)
C13 0.0556(10) 0.0690(12) 0.0381(9) 0.0126(9) -0.0016(8) 0.0076(10)
C11 0.0444(9) 0.0539(9) 0.0319(8) 0.0013(7) 0.0098(7) 0.0032(7)
C4 0.0375(8) 0.0550(10) 0.0418(9) 0.0134(7) 0.0046(7) 0.0008(7)
C7 0.0601(11) 0.0466(10) 0.0659(13) 0.0184(9) -0.0025(9) 0.0000(9)
C21 0.0674(12) 0.0496(10) 0.0554(11) 0.0065(9) 0.0021(9) -0.0058(9)
C16 0.0648(12) 0.0666(11) 0.0365(9) -0.0076(9) 0.0131(9) 0.0067(10)
C22 0.0503(10) 0.0547(10) 0.0427(10) 0.0057(8) -0.0032(8) -0.0012(8)
C12 0.0471(9) 0.0628(11) 0.0471(10) 0.0056(9) 0.0060(7) 0.0129(9)
C3 0.0389(8) 0.0421(9) 0.0394(9) 0.0061(7) -0.0003(6) 0.0029(7)
C18 0.0515(9) 0.0477(9) 0.0350(9) -0.0030(7) 0.0017(7) 0.0043(8)
C8 0.0859(15) 0.0529(11) 0.0753(14) 0.0087(11) -0.0102(12) -0.0151(11)
C5 0.0483(9) 0.0638(11) 0.0512(11) 0.0229(9) 0.0005(8) -0.0044(9)
C9 0.0593(10) 0.0514(10) 0.0541(11) 0.0013(9) -0.0043(9) -0.0049(9)
C6 0.0615(14) 0.095(2) 0.098(2) 0.0492(18) 0.0127(14) -0.0076(13)

loop_
_geom_bond_atom_site_label_1
_geom_bond_atom_site_label_2
_geom_bond_distance
_geom_bond_site_symmetry_2
_geom_bond_publ_flag
N1 C1 1.378(2) . ?
N1 C17 1.436(2) . ?
N1 C2 1.489(2) . ?
O1 C1 1.233(2) . ?
O2 C7 1.453(2) . ?
O2 C3 1.453(2) . ?
C17 C22 1.386(3) . ?
C17 C18 1.395(2) . ?
C10 C11 1.389(2) . ?
C10 C15 1.421(2) . ?
C10 C2 1.530(2) . ?
O3 C16 1.197(2) . ?
C15 C14 1.397(2) . ?
C15 C16 1.486(3) . ?
C2 C3 1.540(2) . ?
C1 C4 1.501(3) . ?
C19 C20 1.380(3) . ?
C19 C18 1.384(3) . ?
C20 C21 1.378(3) . ?
C14 C13 1.378(3) . ?
C13 C12 1.386(3) . ?
C11 C12 1.387(2) . ?
C4 C3 1.541(2) . ?
C4 C5 1.562(3) . ?
C7 C8 1.536(3) . ?
C7 C5 1.537(3) . ?
C21 C22 1.388(3) . ?
C3 C9 1.526(2) . ?
C8 C9 1.554(3) . ?
C5 C6 1.522(3) . ?

loop_
_cod_related_entry_id
_cod_related_entry_database
_cod_related_entry_code
1 ChemSpider 9755808
